data_4324623
loop_
_publ_author_name
'Yi-Min Jiang'
'Zheng Yin'
'Kun-Huan He'
'Ming-Hua Zeng'
'Mohamedally Kurmoo'

_publ_contact_author_address 'No.15, Yucai Road, GuangXi Normal University, Guilin, China'
_publ_contact_author_email ZMH@MAILBOX.GXNU.EDU.CN
_publ_contact_author_name 'Ming-Hua Zeng'
_publ_section_title
;
 Reversible Shuttle Action upon Dehydration and Rehydration Processes in
 Cationic Coordinatively-Bonded (4,4) Square-Grid Nets Threaded by
 Supramolecular Bonded Anions,
 {[CuII(4,4'-bpy)2(H2O)][CuII(2-pySO3)3](NO3)}.H2O
;
_journal_name_full 'Inorganic Chemistry'
_journal_page_first 2329
_journal_page_last 2333
_journal_paper_doi 10.1021/ic102020g
_journal_volume 50
_journal_year 2011
_chemical_formula_sum 'C35 H30 Cu2 N8 O13 S3'
_chemical_formula_weight 993.93
_chemical_name_systematic
; 
 ? 
;
_space_group_IT_number 14
_symmetry_cell_setting monoclinic
_symmetry_space_group_name_Hall '-P 2ybc'
_symmetry_space_group_name_H-M 'P 1 21/c 1'
_atom_sites_solution_hydrogens geom
_atom_sites_solution_primary direct
_atom_sites_solution_secondary difmap
_audit_creation_method SHELXL-97
_cell_angle_alpha 90.00
_cell_angle_beta 98.187(7)
_cell_angle_gamma 90.00
_cell_formula_units_Z 4
_cell_length_a 14.631(6)
_cell_length_b 15.371(6)
_cell_length_c 17.709(7)
_cell_measurement_temperature 173(2)
_cell_volume 3942(3)
_computing_structure_refinement 'SHELXL-97 (Sheldrick, 1997)'
_computing_structure_solution 'SHELXS-97 (Sheldrick, 1990)'
_diffrn_ambient_temperature 173(2)
_diffrn_measured_fraction_theta_full 0.995
_diffrn_measured_fraction_theta_max 0.995
_diffrn_measurement_device_type 'Bruker Apex CCD'
_diffrn_measurement_method '\w scan'
_diffrn_radiation_monochromator graphite
_diffrn_radiation_source 'fine-focus sealed tube'
_diffrn_radiation_type MoK\a
_diffrn_radiation_wavelength 0.71073
_diffrn_reflns_av_R_equivalents 0.1180
_diffrn_reflns_av_sigmaI/netI 0.1020
_diffrn_reflns_limit_h_max 17
_diffrn_reflns_limit_h_min -17
_diffrn_reflns_limit_k_max 18
_diffrn_reflns_limit_k_min -18
_diffrn_reflns_limit_l_max 21
_diffrn_reflns_limit_l_min -21
_diffrn_reflns_number 31288
_diffrn_reflns_theta_full 25.50
_diffrn_reflns_theta_max 25.50
_diffrn_reflns_theta_min 1.41
_diffrn_standards_decay_% none
_diffrn_standards_interval_count 150
_diffrn_standards_number 2
_exptl_absorpt_coefficient_mu 1.315
_exptl_absorpt_correction_T_max 0.8272
_exptl_absorpt_correction_T_min 0.6018
_exptl_absorpt_correction_type multi-scan
_exptl_absorpt_process_details SADABS
_exptl_crystal_colour blue
_exptl_crystal_density_diffrn 1.675
_exptl_crystal_description block
_exptl_crystal_F_000 2024
_exptl_crystal_size_max 0.28
_exptl_crystal_size_mid 0.15
_exptl_crystal_size_min 0.13
_refine_diff_density_max 1.653
_refine_diff_density_min -2.649
_refine_diff_density_rms 0.176
_refine_ls_extinction_method none
_refine_ls_goodness_of_fit_ref 1.188
_refine_ls_hydrogen_treatment constr
_refine_ls_matrix_type full
_refine_ls_number_parameters 550
_refine_ls_number_reflns 7301
_refine_ls_number_restraints 15
_refine_ls_restrained_S_all 1.188
_refine_ls_R_factor_all 0.1746
_refine_ls_R_factor_gt 0.1279
_refine_ls_shift/su_max 0.001
_refine_ls_shift/su_mean 0.000
_refine_ls_structure_factor_coef Fsqd
_refine_ls_weighting_details 'calc w=1/[\s^2^(Fo^2^)+(0.0000P)^2^+129.7891P] where P=(Fo^2^+2Fc^2^)/3'
_refine_ls_weighting_scheme calc
_refine_ls_wR_factor_gt 0.2899
_refine_ls_wR_factor_ref 0.3101
_reflns_number_gt 4754
_reflns_number_total 7301
_reflns_threshold_expression >2sigma(I)
_cod_data_source_file ic102020g_si_001_1.cif
_cod_data_source_block 2
_cod_database_code 4324623

loop_
_symmetry_equiv_pos_as_xyz
'x, y, z'
'-x, y+1/2, -z+1/2'
'-x, -y, -z'
'x, -y-1/2, z-1/2'

loop_
_atom_site_label
_atom_site_type_symbol
_atom_site_fract_x
_atom_site_fract_y
_atom_site_fract_z
_atom_site_U_iso_or_equiv
_atom_site_adp_type
_atom_site_occupancy
_atom_site_symmetry_multiplicity
_atom_site_calc_flag
_atom_site_refinement_flags
Cu1 Cu 0.23226(11) 0.23689(10) 0.09550(8) 0.0231(4) Uani 1 1 d .
Cu2 Cu 0.24314(15) 0.74996(11) 0.38562(16) 0.0635(9) Uani 1 1 d .
S1 S 0.1875(3) 0.4326(2) 0.04634(18) 0.0279(8) Uani 1 1 d .
S2 S 0.1257(3) 0.1048(3) -0.0097(2) 0.0443(11) Uani 1 1 d .
S3 S 0.3302(3) 0.1023(2) 0.22097(19) 0.0303(8) Uani 1 1 d .
O1 O 0.1343(7) 0.3534(6) 0.0568(6) 0.037(2) Uani 1 1 d .
O2 O 0.1425(8) 0.5103(7) 0.0666(6) 0.045(3) Uani 1 1 d .
O3 O 0.2236(8) 0.4368(7) -0.0258(5) 0.047(3) Uani 1 1 d .
O4 O 0.0505(10) 0.1255(11) -0.0657(7) 0.085(5) Uani 1 1 d .
O5 O 0.1390(11) 0.0129(9) 0.0012(8) 0.081(5) Uani 1 1 d .
O6 O 0.1286(7) 0.1531(7) 0.0617(5) 0.036(2) Uani 1 1 d .
O7 O 0.3348(7) 0.1323(6) 0.1425(5) 0.036(2) Uani 1 1 d .
O8 O 0.3064(9) 0.0104(6) 0.2276(6) 0.048(3) Uani 1 1 d .
O9 O 0.4086(8) 0.1306(7) 0.2752(6) 0.046(3) Uani 1 1 d .
N1 N 0.3202(8) 0.3398(7) 0.1300(6) 0.025(2) Uani 1 1 d .
N2 N 0.2717(8) 0.2109(7) -0.0069(6) 0.027(3) Uani 1 1 d .
N3 N 0.1967(8) 0.2258(7) 0.2019(5) 0.024(2) Uani 1 1 d .
N4 N 0.1541(8) 0.6587(7) 0.3384(7) 0.029(3) Uani 1 1 d .
N5 N 0.3337(8) 0.8407(6) 0.4293(6) 0.026(3) Uani 1 1 d .
N6 N 0.3334(8) 0.6557(7) 0.4256(7) 0.036(3) Uani 1 1 d .
N7 N -0.1571(8) 0.3422(7) 0.1631(7) 0.035(3) Uani 1 1 d .
N8 N 0.3457(9) 0.7571(8) 0.1934(6) 0.035(3) Uani 1 1 d .
O10 O 0.3433(8) 0.7687(7) 0.2634(6) 0.045(3) Uani 1 1 d .
O11 O 0.2785(10) 0.7245(10) 0.1533(8) 0.075(4) Uani 1 1 d .
O12 O 0.4090(10) 0.7846(11) 0.1602(8) 0.084(5) Uani 1 1 d .
C1 C 0.2900(10) 0.4209(9) 0.1154(7) 0.027(3) Uani 1 1 d .
C2 C 0.3351(11) 0.4936(10) 0.1488(8) 0.036(4) Uani 1 1 d .
H2 H 0.3089 0.5500 0.1403 0.043 Uiso 1 1 calc R
C3 C 0.4187(11) 0.4825(10) 0.1945(8) 0.040(4) Uani 1 1 d .
H3 H 0.4525 0.5314 0.2161 0.049 Uiso 1 1 calc R
C4 C 0.4532(11) 0.3986(11) 0.2087(9) 0.044(4) Uani 1 1 d .
H4 H 0.5096 0.3897 0.2416 0.053 Uiso 1 1 calc R
C5 C 0.4047(10) 0.3288(11) 0.1746(9) 0.040(4) Uani 1 1 d .
H5 H 0.4299 0.2719 0.1820 0.048 Uiso 1 1 calc R
C6 C 0.2249(12) 0.1455(10) -0.0458(8) 0.038(4) Uani 1 1 d .
C7 C 0.2524(13) 0.1095(11) -0.1119(9) 0.049(4) Uani 1 1 d .
H7 H 0.2186 0.0626 -0.1373 0.059 Uiso 1 1 calc R
C8 C 0.3288(14) 0.1425(12) -0.1396(9) 0.056(5) Uani 1 1 d .
H8 H 0.3477 0.1206 -0.1851 0.067 Uiso 1 1 calc R
C9 C 0.3776(12) 0.2098(10) -0.0981(9) 0.045(4) Uani 1 1 d .
H9 H 0.4316 0.2324 -0.1150 0.054 Uiso 1 1 calc R
C10 C 0.3492(10) 0.2434(10) -0.0341(7) 0.031(3) Uani 1 1 d .
H10 H 0.3829 0.2897 -0.0078 0.038 Uiso 1 1 calc R
C11 C 0.1256(11) 0.2685(9) 0.2216(8) 0.038(4) Uani 1 1 d .
H11 H 0.0983 0.3126 0.1882 0.046 Uiso 1 1 calc R
C12 C 0.0879(11) 0.2529(10) 0.2885(9) 0.041(4) Uani 1 1 d .
H12 H 0.0360 0.2846 0.3002 0.049 Uiso 1 1 calc R
C13 C 0.1303(11) 0.1884(9) 0.3377(8) 0.036(3) Uani 1 1 d .
H13 H 0.1090 0.1770 0.3849 0.044 Uiso 1 1 calc R
C14 C 0.2030(11) 0.1419(10) 0.3168(7) 0.035(4) Uani 1 1 d .
H14 H 0.2319 0.0976 0.3491 0.042 Uiso 1 1 calc R
C15 C 0.2333(9) 0.1606(9) 0.2479(7) 0.026(3) Uani 1 1 d .
C16 C 0.1669(10) 0.6237(9) 0.2726(9) 0.035(4) Uani 1 1 d .
H16 H 0.2188 0.6408 0.2494 0.043 Uiso 1 1 calc R
C17 C 0.1060(10) 0.5623(9) 0.2367(8) 0.030(3) Uani 1 1 d .
H17 H 0.1172 0.5378 0.1896 0.037 Uiso 1 1 calc R
C18 C 0.0293(8) 0.5362(8) 0.2682(6) 0.019(3) Uani 1 1 d .
C19 C 0.0174(10) 0.5734(9) 0.3373(7) 0.029(3) Uani 1 1 d .
H19 H -0.0335 0.5569 0.3620 0.035 Uiso 1 1 calc R
C20 C 0.0795(11) 0.6345(9) 0.3702(8) 0.037(4) Uani 1 1 d .
H20 H 0.0695 0.6605 0.4170 0.045 Uiso 1 1 calc R
C21 C -0.0362(8) 0.4689(8) 0.2315(7) 0.020(3) Uani 1 1 d .
C22 C -0.0475(9) 0.4571(8) 0.1518(7) 0.026(3) Uani 1 1 d .
H22 H -0.0149 0.4921 0.1205 0.031 Uiso 1 1 calc R
C23 C -0.1075(11) 0.3929(9) 0.1207(9) 0.042(4) Uani 1 1 d .
H23 H -0.1144 0.3837 0.0671 0.051 Uiso 1 1 calc R
C24 C -0.1472(10) 0.3547(9) 0.2380(9) 0.039(4) Uani 1 1 d .
H24 H -0.1814 0.3195 0.2680 0.047 Uiso 1 1 calc R
C25 C -0.0877(9) 0.4182(8) 0.2740(8) 0.030(3) Uani 1 1 d .
H25 H -0.0829 0.4265 0.3276 0.036 Uiso 1 1 calc R
C26 C 0.3486(9) 0.9105(8) 0.3879(7) 0.024(3) Uani 1 1 d .
H26 H 0.3143 0.9161 0.3384 0.029 Uiso 1 1 calc R
C27 C 0.4117(9) 0.9753(8) 0.4135(8) 0.029(3) Uani 1 1 d .
H27 H 0.4192 1.0246 0.3825 0.034 Uiso 1 1 calc R
C28 C 0.4648(8) 0.9666(7) 0.4869(6) 0.015(2) Uani 1 1 d .
C29 C 0.4471(9) 0.8939(8) 0.5280(7) 0.025(3) Uani 1 1 d .
H29 H 0.4824 0.8845 0.5767 0.030 Uiso 1 1 calc R
C30 C 0.3806(9) 0.8352(8) 0.5012(7) 0.026(3) Uani 1 1 d .
H30 H 0.3666 0.7892 0.5335 0.031 Uiso 1 1 calc R
C31 C 0.3187(12) 0.6056(10) 0.4829(10) 0.048(4) Uani 1 1 d .
H31 H 0.2630 0.6128 0.5040 0.057 Uiso 1 1 calc R
C32 C 0.3815(12) 0.5422(9) 0.5141(10) 0.044(4) Uani 1 1 d .
H32 H 0.3676 0.5062 0.5546 0.053 Uiso 1 1 calc R
C33 C 0.4642(9) 0.5326(8) 0.4854(7) 0.022(3) Uani 1 1 d .
C34 C 0.4771(11) 0.5856(11) 0.4225(9) 0.047(4) Uani 1 1 d .
H34 H 0.5300 0.5792 0.3974 0.056 Uiso 1 1 calc R
C35 C 0.4092(12) 0.6480(11) 0.3984(9) 0.046(4) Uani 1 1 d U
H35 H 0.4203 0.6870 0.3591 0.055 Uiso 1 1 calc R
O1W O 0.1675(16) 0.7501(15) 0.5116(14) 0.151(9) Uani 1 1 d DU
H1WA H 0.1172 0.7287 0.5220 0.226 Uiso 1 1 d RD
H1WB H 0.1989 0.7584 0.5547 0.226 Uiso 1 1 d RD

loop_
_atom_site_aniso_label
_atom_site_aniso_U_11
_atom_site_aniso_U_22
_atom_site_aniso_U_33
_atom_site_aniso_U_23
_atom_site_aniso_U_13
_atom_site_aniso_U_12
Cu1 0.0304(9) 0.0269(9) 0.0122(7) 0.0029(6) 0.0032(6) -0.0006(7)
Cu2 0.0448(12) 0.0089(8) 0.117(2) -0.0032(10) -0.0580(13) 0.0019(8)
S1 0.040(2) 0.0235(17) 0.0196(16) 0.0010(13) 0.0012(14) 0.0003(15)
S2 0.060(3) 0.049(2) 0.0227(18) -0.0023(17) 0.0036(18) -0.028(2)
S3 0.042(2) 0.0261(18) 0.0233(17) 0.0067(14) 0.0066(15) 0.0133(16)
O1 0.032(6) 0.027(5) 0.047(6) 0.011(5) -0.012(5) 0.000(4)
O2 0.055(7) 0.040(6) 0.036(6) -0.010(5) -0.001(5) 0.013(5)
O3 0.069(8) 0.053(7) 0.017(5) -0.004(5) -0.002(5) 0.010(6)
O4 0.070(10) 0.142(15) 0.039(7) 0.020(8) -0.010(7) -0.048(10)
O5 0.118(13) 0.046(8) 0.090(11) -0.005(7) 0.051(10) -0.027(8)
O6 0.036(6) 0.045(6) 0.027(5) 0.005(5) 0.008(4) -0.014(5)
O7 0.049(6) 0.038(6) 0.022(5) 0.012(4) 0.014(5) 0.015(5)
O8 0.087(9) 0.019(5) 0.042(6) 0.005(5) 0.021(6) 0.013(5)
O9 0.053(7) 0.051(7) 0.029(5) 0.007(5) -0.015(5) 0.021(6)
N1 0.032(7) 0.025(6) 0.020(5) 0.000(5) 0.013(5) 0.001(5)
N2 0.030(6) 0.031(6) 0.022(6) 0.007(5) 0.007(5) 0.005(5)
N3 0.033(6) 0.029(6) 0.011(5) 0.012(4) 0.004(4) 0.017(5)
N4 0.024(6) 0.013(5) 0.044(7) 0.002(5) -0.014(5) -0.008(5)
N5 0.030(6) 0.009(5) 0.036(6) -0.006(5) -0.012(5) 0.005(5)
N6 0.034(7) 0.010(5) 0.059(8) 0.012(6) -0.017(6) -0.003(5)
N7 0.031(7) 0.017(6) 0.047(8) 0.010(5) -0.025(6) -0.011(5)
N8 0.055(8) 0.029(7) 0.018(6) -0.007(5) -0.005(6) -0.008(6)
O10 0.065(8) 0.035(6) 0.028(5) -0.003(5) -0.016(5) 0.011(5)
O11 0.078(10) 0.092(11) 0.056(8) -0.020(8) 0.011(7) -0.025(9)
O12 0.086(11) 0.120(13) 0.052(8) -0.016(8) 0.029(8) -0.047(10)
C1 0.038(8) 0.029(7) 0.017(6) 0.003(5) 0.011(6) 0.003(6)
C2 0.052(10) 0.032(8) 0.023(7) 0.004(6) 0.007(7) -0.005(7)
C3 0.045(10) 0.043(9) 0.031(8) 0.006(7) -0.003(7) -0.028(8)
C4 0.035(9) 0.056(11) 0.043(9) 0.005(8) 0.013(7) -0.007(8)
C5 0.033(9) 0.043(9) 0.044(9) 0.015(7) 0.006(7) 0.013(7)
C6 0.059(11) 0.035(9) 0.020(7) 0.004(6) 0.008(7) -0.002(8)
C7 0.072(12) 0.043(10) 0.033(9) -0.003(7) 0.009(8) 0.004(9)
C8 0.090(15) 0.052(11) 0.031(9) 0.003(8) 0.024(9) 0.001(10)
C9 0.058(11) 0.040(9) 0.038(9) 0.018(7) 0.008(8) 0.000(8)
C10 0.034(8) 0.038(8) 0.023(7) 0.001(6) 0.003(6) 0.004(7)
C11 0.048(10) 0.024(8) 0.037(8) -0.007(6) -0.014(7) 0.003(7)
C12 0.036(8) 0.045(9) 0.044(9) -0.009(7) 0.017(7) 0.012(7)
C13 0.044(9) 0.032(8) 0.033(8) -0.001(6) 0.006(7) 0.001(7)
C14 0.053(10) 0.036(8) 0.016(6) 0.005(6) 0.001(6) -0.005(7)
C15 0.023(7) 0.029(7) 0.026(7) -0.005(6) 0.005(6) -0.006(6)
C16 0.022(7) 0.030(8) 0.055(10) -0.008(7) 0.010(7) -0.016(6)
C17 0.036(8) 0.027(7) 0.032(7) -0.013(6) 0.015(6) -0.011(6)
C18 0.023(7) 0.017(6) 0.014(6) 0.000(5) -0.001(5) 0.000(5)
C19 0.038(8) 0.034(8) 0.016(6) -0.007(6) 0.005(6) -0.014(6)
C20 0.050(10) 0.021(7) 0.036(8) -0.011(6) -0.007(7) 0.006(7)
C21 0.020(7) 0.015(6) 0.023(6) -0.002(5) -0.005(5) -0.003(5)
C22 0.035(8) 0.015(6) 0.031(7) -0.008(5) 0.011(6) -0.003(6)
C23 0.055(10) 0.026(8) 0.038(8) -0.008(7) -0.023(8) 0.001(7)
C24 0.026(8) 0.026(8) 0.057(10) 0.021(7) -0.021(7) -0.022(6)
C25 0.032(8) 0.021(7) 0.036(8) 0.011(6) -0.003(6) -0.005(6)
C26 0.021(7) 0.026(7) 0.023(6) -0.001(5) -0.007(5) -0.004(6)
C27 0.032(8) 0.019(7) 0.029(7) 0.001(6) -0.017(6) -0.003(6)
C28 0.017(6) 0.015(6) 0.014(6) -0.007(5) 0.007(5) -0.010(5)
C29 0.019(7) 0.023(7) 0.029(7) 0.005(6) -0.010(5) 0.001(5)
C30 0.040(8) 0.015(6) 0.018(6) 0.013(5) -0.009(6) -0.006(6)
C31 0.042(10) 0.030(8) 0.070(12) 0.007(8) -0.001(9) 0.019(7)
C32 0.061(11) 0.017(7) 0.054(10) 0.016(7) 0.008(8) 0.015(7)
C33 0.024(7) 0.016(6) 0.025(7) 0.007(5) 0.004(6) 0.009(5)
C34 0.032(9) 0.056(11) 0.053(10) 0.029(8) 0.012(8) 0.017(8)
C35 0.047(8) 0.040(7) 0.047(7) 0.019(6) -0.007(6) 0.014(6)
O1W 0.152(11) 0.150(12) 0.147(11) -0.003(9) 0.007(9) -0.001(9)

loop_
_atom_type_symbol
_atom_type_description
_atom_type_scat_dispersion_real
_atom_type_scat_dispersion_imag
_atom_type_scat_source
C C 0.0033 0.0016 'International Tables Vol C Tables 4.2.6.8 and 6.1.1.4'
H H 0.0000 0.0000 'International Tables Vol C Tables 4.2.6.8 and 6.1.1.4'
N N 0.0061 0.0033 'International Tables Vol C Tables 4.2.6.8 and 6.1.1.4'
O O 0.0106 0.0060 'International Tables Vol C Tables 4.2.6.8 and 6.1.1.4'
S S 0.1246 0.1234 'International Tables Vol C Tables 4.2.6.8 and 6.1.1.4'
Cu Cu 0.3201 1.2651 'International Tables Vol C Tables 4.2.6.8 and 6.1.1.4'

loop_
_geom_angle_atom_site_label_1
_geom_angle_atom_site_label_2
_geom_angle_atom_site_label_3
_geom_angle
_geom_angle_site_symmetry_1
_geom_angle_site_symmetry_3
O6 Cu1 N2 84.6(4) . .
O6 Cu1 N3 86.6(4) . .
N2 Cu1 N3 163.6(4) . .
O6 Cu1 N1 169.6(4) . .
N2 Cu1 N1 99.8(4) . .
N3 Cu1 N1 91.2(4) . .
O6 Cu1 O7 94.9(4) . .
N2 Cu1 O7 86.0(4) . .
N3 Cu1 O7 81.0(4) . .
N1 Cu1 O7 94.7(4) . .
O6 Cu1 O1 89.9(4) . .
N2 Cu1 O1 97.5(4) . .
N3 Cu1 O1 96.3(4) . .
N1 Cu1 O1 80.2(4) . .
O7 Cu1 O1 174.3(4) . .
N5 Cu2 N7 90.8(4) . 2
N5 Cu2 N4 178.1(5) . .
N7 Cu2 N4 89.1(4) 2 .
N5 Cu2 N6 90.0(4) . .
N7 Cu2 N6 175.0(6) 2 .
N4 Cu2 N6 89.9(4) . .
O2 S1 O3 114.9(7) . .
O2 S1 O1 112.8(7) . .
O3 S1 O1 114.4(7) . .
O2 S1 C1 106.3(6) . .
O3 S1 C1 103.2(6) . .
O1 S1 C1 103.6(6) . .
O4 S2 O5 113.2(10) . .
O4 S2 O6 114.7(9) . .
O5 S2 O6 113.4(8) . .
O4 S2 C6 105.2(7) . .
O5 S2 C6 107.0(8) . .
O6 S2 C6 102.0(6) . .
O9 S3 O8 114.2(7) . .
O9 S3 O7 113.1(7) . .
O8 S3 O7 114.8(6) . .
O9 S3 C15 104.7(6) . .
O8 S3 C15 104.8(7) . .
O7 S3 C15 103.7(6) . .
S1 O1 Cu1 111.0(5) . .
S2 O6 Cu1 120.6(6) . .
S3 O7 Cu1 116.8(5) . .
C1 N1 C5 118.1(12) . .
C1 N1 Cu1 118.7(9) . .
C5 N1 Cu1 122.8(10) . .
C6 N2 C10 118.2(12) . .
C6 N2 Cu1 114.6(9) . .
C10 N2 Cu1 126.4(9) . .
C11 N3 C15 118.0(11) . .
C11 N3 Cu1 121.3(9) . .
C15 N3 Cu1 119.3(8) . .
C16 N4 C20 118.7(11) . .
C16 N4 Cu2 119.0(9) . .
C20 N4 Cu2 122.2(10) . .
C26 N5 C30 117.7(11) . .
C26 N5 Cu2 119.8(8) . .
C30 N5 Cu2 122.4(9) . .
C35 N6 C31 118.9(13) . .
C35 N6 Cu2 119.6(10) . .
C31 N6 Cu2 121.3(11) . .
C24 N7 C23 118.5(11) . .
C24 N7 Cu2 120.3(9) . 2_545
C23 N7 Cu2 121.2(10) . 2_545
O11 N8 O12 116.9(13) . .
O11 N8 O10 119.5(14) . .
O12 N8 O10 123.2(13) . .
N1 C1 C2 123.1(13) . .
N1 C1 S1 116.4(10) . .
C2 C1 S1 120.5(11) . .
C3 C2 C1 118.6(14) . .
C3 C2 H2 120.7 . .
C1 C2 H2 120.7 . .
C2 C3 C4 119.3(14) . .
C2 C3 H3 120.4 . .
C4 C3 H3 120.4 . .
C5 C4 C3 119.4(15) . .
C5 C4 H4 120.3 . .
C3 C4 H4 120.3 . .
C4 C5 N1 121.2(14) . .
C4 C5 H5 119.4 . .
N1 C5 H5 119.4 . .
N2 C6 C7 122.3(15) . .
N2 C6 S2 117.3(10) . .
C7 C6 S2 120.4(13) . .
C8 C7 C6 119.6(16) . .
C8 C7 H7 120.2 . .
C6 C7 H7 120.2 . .
C7 C8 C9 117.5(16) . .
C7 C8 H8 121.3 . .
C9 C8 H8 121.3 . .
C10 C9 C8 121.5(16) . .
C10 C9 H9 119.3 . .
C8 C9 H9 119.3 . .
C9 C10 N2 120.9(14) . .
C9 C10 H10 119.5 . .
N2 C10 H10 119.5 . .
N3 C11 C12 124.1(14) . .
N3 C11 H11 117.9 . .
C12 C11 H11 117.9 . .
C11 C12 C13 117.0(14) . .
C11 C12 H12 121.5 . .
C13 C12 H12 121.5 . .
C14 C13 C12 119.3(14) . .
C14 C13 H13 120.3 . .
C12 C13 H13 120.3 . .
C13 C14 C15 119.1(14) . .
C13 C14 H14 120.5 . .
C15 C14 H14 120.5 . .
N3 C15 C14 122.3(13) . .
N3 C15 S3 118.0(9) . .
C14 C15 S3 119.6(11) . .
N4 C16 C17 121.2(13) . .
N4 C16 H16 119.4 . .
C17 C16 H16 119.4 . .
C18 C17 C16 121.2(12) . .
C18 C17 H17 119.4 . .
C16 C17 H17 119.4 . .
C17 C18 C19 116.7(12) . .
C17 C18 C21 122.2(11) . .
C19 C18 C21 121.1(11) . .
C20 C19 C18 119.8(13) . .
C20 C19 H19 120.1 . .
C18 C19 H19 120.1 . .
N4 C20 C19 122.4(13) . .
N4 C20 H20 118.8 . .
C19 C20 H20 118.8 . .
C25 C21 C22 118.6(11) . .
C25 C21 C18 121.3(11) . .
C22 C21 C18 120.1(11) . .
C23 C22 C21 118.0(13) . .
C23 C22 H22 121.0 . .
C21 C22 H22 121.0 . .
N7 C23 C22 123.1(14) . .
N7 C23 H23 118.4 . .
C22 C23 H23 118.4 . .
N7 C24 C25 121.9(13) . .
N7 C24 H24 119.1 . .
C25 C24 H24 119.1 . .
C21 C25 C24 119.9(13) . .
C21 C25 H25 120.1 . .
C24 C25 H25 120.1 . .
N5 C26 C27 123.3(12) . .
N5 C26 H26 118.3 . .
C27 C26 H26 118.3 . .
C26 C27 C28 118.8(12) . .
C26 C27 H27 120.6 . .
C28 C27 H27 120.6 . .
C29 C28 C27 116.1(11) . .
C29 C28 C28 124.8(13) . 3_676
C27 C28 C28 119.1(13) . 3_676
C30 C29 C28 122.1(11) . .
C30 C29 H29 119.0 . .
C28 C29 H29 119.0 . .
N5 C30 C29 121.7(11) . .
N5 C30 H30 119.1 . .
C29 C30 H30 119.1 . .
N6 C31 C32 122.9(16) . .
N6 C31 H31 118.6 . .
C32 C31 H31 118.6 . .
C33 C32 C31 119.2(15) . .
C33 C32 H32 120.4 . .
C31 C32 H32 120.4 . .
C32 C33 C34 116.7(12) . .
C32 C33 C33 123.6(14) . 3_666
C34 C33 C33 119.6(14) . 3_666
C35 C34 C33 117.7(14) . .
C35 C34 H34 121.2 . .
C33 C34 H34 121.2 . .
N6 C35 C34 124.4(15) . .
N6 C35 H35 117.8 . .
C34 C35 H35 117.8 . .
H1WA O1W H1WB 103.8 . .

loop_
_geom_bond_atom_site_label_1
_geom_bond_atom_site_label_2
_geom_bond_distance
_geom_bond_site_symmetry_2
Cu1 O6 2.014(10) .
Cu1 N2 2.021(11) .
Cu1 N3 2.032(10) .
Cu1 N1 2.076(11) .
Cu1 O7 2.275(9) .
Cu1 O1 2.335(9) .
Cu2 N5 2.002(10) .
Cu2 N7 2.007(11) 2
Cu2 N4 2.013(10) .
Cu2 N6 2.020(11) .
S1 O2 1.434(11) .
S1 O3 1.452(10) .
S1 O1 1.470(10) .
S1 C1 1.804(14) .
S2 O4 1.410(14) .
S2 O5 1.436(14) .
S2 O6 1.461(10) .
S2 C6 1.781(16) .
S3 O9 1.455(11) .
S3 O8 1.463(11) .
S3 O7 1.474(9) .
S3 C15 1.798(14) .
N1 C1 1.335(17) .
N1 C5 1.379(18) .
N2 C6 1.349(18) .
N2 C10 1.386(18) .
N3 C11 1.318(18) .
N3 C15 1.353(16) .
N4 C16 1.322(18) .
N4 C20 1.350(19) .
N5 C26 1.335(17) .
N5 C30 1.359(15) .
N6 C35 1.28(2) .
N6 C31 1.32(2) .
N7 C24 1.33(2) .
N7 C23 1.36(2) .
N7 Cu2 2.007(11) 2_545
N8 O11 1.234(17) .
N8 O12 1.239(17) .
N8 O10 1.258(15) .
C1 C2 1.39(2) .
C2 C3 1.38(2) .
C2 H2 0.9500 .
C3 C4 1.39(2) .
C3 H3 0.9500 .
C4 C5 1.38(2) .
C4 H4 0.9500 .
C5 H5 0.9500 .
C6 C7 1.40(2) .
C7 C8 1.38(2) .
C7 H7 0.9500 .
C8 C9 1.40(2) .
C8 H8 0.9500 .
C9 C10 1.36(2) .
C9 H9 0.9500 .
C10 H10 0.9500 .
C11 C12 1.40(2) .
C11 H11 0.9500 .
C12 C13 1.41(2) .
C12 H12 0.9500 .
C13 C14 1.37(2) .
C13 H13 0.9500 .
C14 C15 1.386(18) .
C14 H14 0.9500 .
C16 C17 1.388(18) .
C16 H16 0.9500 .
C17 C18 1.382(18) .
C17 H17 0.9500 .
C18 C19 1.385(17) .
C18 C21 1.495(16) .
C19 C20 1.376(19) .
C19 H19 0.9500 .
C20 H20 0.9500 .
C21 C25 1.379(18) .
C21 C22 1.408(17) .
C22 C23 1.382(19) .
C22 H22 0.9500 .
C23 H23 0.9500 .
C24 C25 1.399(18) .
C24 H24 0.9500 .
C25 H25 0.9500 .
C26 C27 1.390(17) .
C26 H26 0.9500 .
C27 C28 1.424(17) .
C27 H27 0.9500 .
C28 C29 1.378(17) .
C28 C28 1.48(2) 3_676
C29 C30 1.363(18) .
C29 H29 0.9500 .
C30 H30 0.9500 .
C31 C32 1.40(2) .
C31 H31 0.9500 .
C32 C33 1.39(2) .
C32 H32 0.9500 .
C33 C34 1.415(19) .
C33 C33 1.49(2) 3_666
C34 C35 1.40(2) .
C34 H34 0.9500 .
C35 H35 0.9500 .
O1W H1WA 0.8500 .
O1W H1WB 0.8421 .

loop_
_geom_hbond_atom_site_label_D
_geom_hbond_atom_site_label_H
_geom_hbond_atom_site_label_A
_geom_hbond_distance_DH
_geom_hbond_distance_HA
_geom_hbond_distance_DA
_geom_hbond_angle_DHA
_geom_hbond_site_symmetry_A
O1W H1WB O11 0.84 1.97 2.81(3) 176.7 4_576

loop_
_geom_torsion_atom_site_label_1
_geom_torsion_atom_site_label_2
_geom_torsion_atom_site_label_3
_geom_torsion_atom_site_label_4
_geom_torsion
_geom_torsion_site_symmetry_1
_geom_torsion_site_symmetry_4
O2 S1 O1 Cu1 -145.7(6) . .
O3 S1 O1 Cu1 80.5(7) . .
C1 S1 O1 Cu1 -31.2(7) . .
O6 Cu1 O1 S1 -160.8(6) . .
N2 Cu1 O1 S1 -76.2(7) . .
N3 Cu1 O1 S1 112.7(6) . .
N1 Cu1 O1 S1 22.5(6) . .
O7 Cu1 O1 S1 51(4) . .
O4 S2 O6 Cu1 -115.0(8) . .
O5 S2 O6 Cu1 112.7(9) . .
C6 S2 O6 Cu1 -1.9(9) . .
N2 Cu1 O6 S2 5.6(7) . .
N3 Cu1 O6 S2 -160.6(8) . .
N1 Cu1 O6 S2 121(2) . .
O7 Cu1 O6 S2 -79.9(7) . .
O1 Cu1 O6 S2 103.1(7) . .
O9 S3 O7 Cu1 -109.3(7) . .
O8 S3 O7 Cu1 117.2(7) . .
C15 S3 O7 Cu1 3.5(8) . .
O6 Cu1 O7 S3 -84.1(7) . .
N2 Cu1 O7 S3 -168.3(7) . .
N3 Cu1 O7 S3 1.7(7) . .
N1 Cu1 O7 S3 92.2(7) . .
O1 Cu1 O7 S3 64(4) . .
O6 Cu1 N1 C1 -21(3) . .
N2 Cu1 N1 C1 93.9(9) . .
N3 Cu1 N1 C1 -98.3(9) . .
O7 Cu1 N1 C1 -179.4(9) . .
O1 Cu1 N1 C1 -2.1(9) . .
O6 Cu1 N1 C5 152(2) . .
N2 Cu1 N1 C5 -93.5(11) . .
N3 Cu1 N1 C5 74.3(10) . .
O7 Cu1 N1 C5 -6.7(10) . .
O1 Cu1 N1 C5 170.5(11) . .
O6 Cu1 N2 C6 -8.5(10) . .
N3 Cu1 N2 C6 49(2) . .
N1 Cu1 N2 C6 -179.1(10) . .
O7 Cu1 N2 C6 86.8(10) . .
O1 Cu1 N2 C6 -97.8(10) . .
O6 Cu1 N2 C10 -177.8(11) . .
N3 Cu1 N2 C10 -120.1(17) . .
N1 Cu1 N2 C10 11.7(11) . .
O7 Cu1 N2 C10 -82.4(11) . .
O1 Cu1 N2 C10 93.0(11) . .
O6 Cu1 N3 C11 -79.1(11) . .
N2 Cu1 N3 C11 -136.6(16) . .
N1 Cu1 N3 C11 90.7(11) . .
O7 Cu1 N3 C11 -174.7(12) . .
O1 Cu1 N3 C11 10.4(11) . .
O6 Cu1 N3 C15 86.8(10) . .
N2 Cu1 N3 C15 29(2) . .
N1 Cu1 N3 C15 -103.3(10) . .
O7 Cu1 N3 C15 -8.7(10) . .
O1 Cu1 N3 C15 176.4(10) . .
N5 Cu2 N4 C16 8(14) . .
N7 Cu2 N4 C16 95.0(11) 2 .
N6 Cu2 N4 C16 -80.1(11) . .
N5 Cu2 N4 C20 -169(13) . .
N7 Cu2 N4 C20 -82.4(11) 2 .
N6 Cu2 N4 C20 102.5(11) . .
N7 Cu2 N5 C26 -39.5(11) 2 .
N4 Cu2 N5 C26 47(14) . .
N6 Cu2 N5 C26 135.6(11) . .
N7 Cu2 N5 C30 139.4(11) 2 .
N4 Cu2 N5 C30 -134(13) . .
N6 Cu2 N5 C30 -45.6(11) . .
N5 Cu2 N6 C35 -66.1(13) . .
N7 Cu2 N6 C35 33(6) 2 .
N4 Cu2 N6 C35 111.9(13) . .
N5 Cu2 N6 C31 109.2(13) . .
N7 Cu2 N6 C31 -151(5) 2 .
N4 Cu2 N6 C31 -72.7(13) . .
C5 N1 C1 C2 -6.4(19) . .
Cu1 N1 C1 C2 166.6(10) . .
C5 N1 C1 S1 171.7(10) . .
Cu1 N1 C1 S1 -15.3(13) . .
O2 S1 C1 N1 151.5(10) . .
O3 S1 C1 N1 -87.3(11) . .
O1 S1 C1 N1 32.4(11) . .
O2 S1 C1 C2 -30.4(13) . .
O3 S1 C1 C2 90.8(12) . .
O1 S1 C1 C2 -149.5(11) . .
N1 C1 C2 C3 5(2) . .
S1 C1 C2 C3 -172.7(11) . .
C1 C2 C3 C4 -3(2) . .
C2 C3 C4 C5 2(2) . .
C3 C4 C5 N1 -4(2) . .
C1 N1 C5 C4 5(2) . .
Cu1 N1 C5 C4 -167.2(11) . .
C10 N2 C6 C7 0(2) . .
Cu1 N2 C6 C7 -169.7(12) . .
C10 N2 C6 S2 180.0(10) . .
Cu1 N2 C6 S2 9.8(14) . .
O4 S2 C6 N2 114.8(13) . .
O5 S2 C6 N2 -124.6(12) . .
O6 S2 C6 N2 -5.2(13) . .
O4 S2 C6 C7 -65.7(16) . .
O5 S2 C6 C7 54.9(15) . .
O6 S2 C6 C7 174.3(13) . .
N2 C6 C7 C8 -1(2) . .
S2 C6 C7 C8 179.2(13) . .
C6 C7 C8 C9 2(3) . .
C7 C8 C9 C10 -2(3) . .
C8 C9 C10 N2 1(2) . .
C6 N2 C10 C9 0(2) . .
Cu1 N2 C10 C9 168.5(11) . .
C15 N3 C11 C12 3(2) . .
Cu1 N3 C11 C12 168.7(12) . .
N3 C11 C12 C13 1(2) . .
C11 C12 C13 C14 -3(2) . .
C12 C13 C14 C15 1(2) . .
C11 N3 C15 C14 -5(2) . .
Cu1 N3 C15 C14 -171.0(10) . .
C11 N3 C15 S3 179.9(10) . .
Cu1 N3 C15 S3 13.5(14) . .
C13 C14 C15 N3 3(2) . .
C13 C14 C15 S3 178.4(11) . .
O9 S3 C15 N3 108.1(11) . .
O8 S3 C15 N3 -131.4(11) . .
O7 S3 C15 N3 -10.6(12) . .
O9 S3 C15 C14 -67.5(12) . .
O8 S3 C15 C14 53.0(13) . .
O7 S3 C15 C14 173.8(11) . .
C20 N4 C16 C17 -1(2) . .
Cu2 N4 C16 C17 -178.2(11) . .
N4 C16 C17 C18 1(2) . .
C16 C17 C18 C19 -1(2) . .
C16 C17 C18 C21 -178.6(13) . .
C17 C18 C19 C20 1(2) . .
C21 C18 C19 C20 179.2(12) . .
C16 N4 C20 C19 1(2) . .
Cu2 N4 C20 C19 178.7(11) . .
C18 C19 C20 N4 -2(2) . .
C17 C18 C21 C25 153.3(13) . .
C19 C18 C21 C25 -24.5(18) . .
C17 C18 C21 C22 -27.9(18) . .
C19 C18 C21 C22 154.4(13) . .
C25 C21 C22 C23 -2.3(19) . .
C18 C21 C22 C23 178.8(12) . .
C24 N7 C23 C22 0(2) . .
Cu2 N7 C23 C22 -180.0(11) 2_545 .
C21 C22 C23 N7 1(2) . .
C23 N7 C24 C25 0(2) . .
Cu2 N7 C24 C25 179.9(11) 2_545 .
C22 C21 C25 C24 2(2) . .
C18 C21 C25 C24 -178.9(12) . .
N7 C24 C25 C21 -1(2) . .
C30 N5 C26 C27 3(2) . .
Cu2 N5 C26 C27 -178.6(11) . .
N5 C26 C27 C28 1(2) . .
C26 C27 C28 C29 -1.6(19) . .
C26 C27 C28 C28 177.2(14) . 3_676
C27 C28 C29 C30 -2.0(19) . .
C28 C28 C29 C30 179.2(14) 3_676 .
C26 N5 C30 C29 -6(2) . .
Cu2 N5 C30 C29 174.9(10) . .
C28 C29 C30 N5 6(2) . .
C35 N6 C31 C32 -2(2) . .
Cu2 N6 C31 C32 -177.3(12) . .
N6 C31 C32 C33 2(3) . .
C31 C32 C33 C34 -3(2) . .
C31 C32 C33 C33 179.8(16) . 3_666
C32 C33 C34 C35 5(2) . .
C33 C33 C34 C35 -178.1(16) 3_666 .
C31 N6 C35 C34 4(3) . .
Cu2 N6 C35 C34 179.3(14) . .
C33 C34 C35 N6 -5(3) . .
